data_4023618
loop_
_publ_author_name
'Shankar D. Markad'
'Shijing Xia'
'Nicole L. Snyder'
'Bikash Surana'
'Martha D. Morton'
'Christopher M. Hadad'
'Mark W. Peczuh'

_publ_section_title
;
 Stereoselectivity in the Epoxidation of Carbohydrate-Based Oxepines
;
_journal_name_full 'Journal of Organic Chemistry'
_journal_page_first 6341
_journal_page_last 6354
_journal_paper_doi 10.1021/jo800979a
_journal_volume 73
_journal_year 2008
_chemical_absolute_configuration rm
_chemical_formula_sum 'C14 H24 O7'
_chemical_formula_weight 304.33
_chemical_name_systematic
; 
 ? 
;
_space_group_IT_number 4
_symmetry_cell_setting monoclinic
_symmetry_space_group_name_Hall 'P 2yb'
_symmetry_space_group_name_H-M 'P 1 21 1'
_atom_sites_solution_hydrogens geom
_atom_sites_solution_primary direct
_atom_sites_solution_secondary difmap
_audit_creation_method SHELXL-97
_cell_angle_alpha 90.00
_cell_angle_beta 104.65(3)
_cell_angle_gamma 90.00
_cell_formula_units_Z 2
_cell_length_a 9.1520(18)
_cell_length_b 5.3065(11)
_cell_length_c 16.311(3)
_cell_measurement_temperature 173(2)
_cell_volume 766.4(3)
_computing_cell_refinement Denzo
_computing_data_collection 'Nonius Collect'
_computing_data_reduction Denzo
_computing_molecular_graphics XP
_computing_publication_material XCIF
_computing_structure_refinement 'SHELXL-97 (Sheldrick, 1997)'
_computing_structure_solution 'SHELXS-97 (Sheldrick, 1990)'
_diffrn_ambient_temperature 173(2)
_diffrn_measured_fraction_theta_full 0.986
_diffrn_measured_fraction_theta_max 0.986
_diffrn_measurement_device_type 'Nonius KappaCCD'
_diffrn_measurement_method '\w scans'
_diffrn_radiation_monochromator graphite
_diffrn_radiation_source 'fine-focus sealed tube'
_diffrn_radiation_type MoK\a
_diffrn_radiation_wavelength 0.71073
_diffrn_reflns_av_R_equivalents 0.0000
_diffrn_reflns_av_sigmaI/netI 0.1365
_diffrn_reflns_limit_h_max 11
_diffrn_reflns_limit_h_min -11
_diffrn_reflns_limit_k_max 6
_diffrn_reflns_limit_k_min -6
_diffrn_reflns_limit_l_max 20
_diffrn_reflns_limit_l_min -21
_diffrn_reflns_number 2981
_diffrn_reflns_theta_full 27.50
_diffrn_reflns_theta_max 27.50
_diffrn_reflns_theta_min 2.30
_exptl_absorpt_coefficient_mu 0.105
_exptl_absorpt_correction_T_max 0.9916
_exptl_absorpt_correction_T_min 0.9792
_exptl_absorpt_correction_type none
_exptl_crystal_colour colorless
_exptl_crystal_density_diffrn 1.319
_exptl_crystal_density_method 'not measured'
_exptl_crystal_description needle
_exptl_crystal_F_000 328
_exptl_crystal_size_max 0.20
_exptl_crystal_size_mid 0.08
_exptl_crystal_size_min 0.08
_refine_diff_density_max 0.365
_refine_diff_density_min -0.350
_refine_diff_density_rms 0.080
_refine_ls_abs_structure_details 'Flack H D (1983), Acta Cryst. A39, 876-881'
_refine_ls_abs_structure_Flack -3(3)
_refine_ls_extinction_coef 0.085(17)
_refine_ls_extinction_expression Fc^*^=kFc[1+0.001xFc^2^\l^3^/sin(2\q)]^-1/4^
_refine_ls_extinction_method SHELXL
_refine_ls_goodness_of_fit_ref 1.057
_refine_ls_hydrogen_treatment mixed
_refine_ls_matrix_type full
_refine_ls_number_parameters 195
_refine_ls_number_reflns 2981
_refine_ls_number_restraints 2
_refine_ls_restrained_S_all 1.057
_refine_ls_R_factor_all 0.1746
_refine_ls_R_factor_gt 0.0955
_refine_ls_shift/su_max 0.024
_refine_ls_shift/su_mean 0.006
_refine_ls_structure_factor_coef Fsqd
_refine_ls_weighting_details 'calc w=1/[\s^2^(Fo^2^)+(0.1500P)^2^+0.0000P] where P=(Fo^2^+2Fc^2^)/3'
_refine_ls_weighting_scheme calc
_refine_ls_wR_factor_gt 0.2251
_refine_ls_wR_factor_ref 0.2732
_reflns_number_gt 1652
_reflns_number_total 2981
_reflns_threshold_expression >2sigma(I)
_cod_data_source_file jo800979a-file001.cif
_cod_data_source_block mp04
_cod_depositor_comments
;
The following automatic conversions were performed:
'_symmetry_cell_setting' value 'Monoclinic' changed to 'monoclinic'
according to '/home/saulius/struct/CIF-dictionaries/cif_core.dic'
dictionary named 'cif_core.dic' version 2.4.1 from 2010-06-29.

Automatic conversion script
Id: cif_fix_enum 1527 2010-12-29 10:47:43Z saulius 
;
_cod_original_sg_symbol_H-M 'P 21'
_cod_database_code 4023618

loop_
_symmetry_equiv_pos_as_xyz
'x, y, z'
'-x, y+1/2, -z'

loop_
_atom_site_label
_atom_site_type_symbol
_atom_site_fract_x
_atom_site_fract_y
_atom_site_fract_z
_atom_site_U_iso_or_equiv
_atom_site_adp_type
_atom_site_occupancy
_atom_site_symmetry_multiplicity
_atom_site_calc_flag
_atom_site_refinement_flags
_atom_site_disorder_assembly
_atom_site_disorder_group
O1 O 0.2382(5) 0.4735(13) 0.1321(3) 0.0346(12) Uani 1 1 d . . .
O2 O 0.2821(5) 0.5479(14) 0.0041(3) 0.0400(13) Uani 1 1 d . . .
O3 O 0.5704(6) 0.4464 0.0529(3) 0.0400(13) Uani 1 1 d D . .
H3 H 0.589(11) 0.282(10) 0.028(6) 0.10(4) Uiso 1 1 d D . .
O4 O 0.6819(5) 0.1963(14) 0.2170(3) 0.0349(12) Uani 1 1 d . . .
O5 O 0.5625(5) -0.1098(13) 0.2739(3) 0.0353(12) Uani 1 1 d . . .
O6 O 0.3256(5) 0.0828(13) 0.3243(3) 0.0324(12) Uani 1 1 d . . .
O7 O 0.1114(5) 0.3267(13) 0.3191(3) 0.0373(13) Uani 1 1 d . . .
C1 C 0.3151(8) 0.3838(17) 0.0726(4) 0.0329(17) Uani 1 1 d . . .
H1A H 0.2824 0.2085 0.0542 0.040 Uiso 1 1 calc R . .
C2 C 0.4854(8) 0.3938(17) 0.1117(4) 0.0325(16) Uani 1 1 d . . .
H2A H 0.5048 0.5325 0.1547 0.039 Uiso 1 1 calc R . .
C3 C 0.5412(7) 0.1451(18) 0.1591(4) 0.0313(17) Uani 1 1 d . . .
H3A H 0.5563 0.0164 0.1172 0.038 Uiso 1 1 calc R . .
C4 C 0.4484(8) 0.0286(16) 0.2152(4) 0.0323(17) Uani 1 1 d . . .
H4A H 0.3740 -0.0926 0.1806 0.039 Uiso 1 1 calc R . .
C5 C 0.3658(8) 0.2144(17) 0.2558(4) 0.0325(17) Uani 1 1 d . . .
H5A H 0.4329 0.3606 0.2784 0.039 Uiso 1 1 calc R . .
C6 C 0.2207(8) 0.3063(17) 0.1971(4) 0.0330(17) Uani 1 1 d . . .
H6A H 0.1591 0.1579 0.1708 0.040 Uiso 1 1 calc R . .
C7 C 0.1324(8) 0.526(2) -0.0475(5) 0.055(2) Uani 1 1 d . . .
H7A H 0.1169 0.6479 -0.0940 0.083 Uiso 1 1 calc R . .
H7B H 0.0606 0.5597 -0.0132 0.083 Uiso 1 1 calc R . .
H7C H 0.1163 0.3550 -0.0707 0.083 Uiso 1 1 calc R . .
C8 C 0.7070(7) 0.0019(16) 0.2807(4) 0.0302(16) Uani 1 1 d . . .
C9 C 0.8122(8) -0.1911(18) 0.2629(5) 0.043(2) Uani 1 1 d . . .
H9A H 0.7685 -0.2677 0.2074 0.065 Uiso 1 1 calc R . .
H9B H 0.8288 -0.3216 0.3068 0.065 Uiso 1 1 calc R . .
H9C H 0.9087 -0.1115 0.2627 0.065 Uiso 1 1 calc R . .
C10 C 0.7634(10) 0.1321(18) 0.3654(4) 0.049(2) Uani 1 1 d . . .
H10A H 0.6893 0.2582 0.3725 0.074 Uiso 1 1 calc R . .
H10B H 0.8599 0.2151 0.3675 0.074 Uiso 1 1 calc R . .
H10C H 0.7774 0.0074 0.4110 0.074 Uiso 1 1 calc R . .
C11 C 0.1306(9) 0.4610(18) 0.2464(4) 0.0389(18) Uani 1 1 d . . .
H11A H 0.1839 0.6216 0.2649 0.047 Uiso 1 1 calc R . .
H11B H 0.0302 0.5017 0.2089 0.047 Uiso 1 1 calc R . .
C12 C 0.2492(8) 0.2377(17) 0.3727(4) 0.0337(17) Uani 1 1 d . . .
C13 C 0.2005(9) 0.0594(19) 0.4340(4) 0.046(2) Uani 1 1 d . . .
H13A H 0.1351 -0.0721 0.4020 0.069 Uiso 1 1 calc R . .
H13B H 0.1451 0.1540 0.4681 0.069 Uiso 1 1 calc R . .
H13C H 0.2900 -0.0183 0.4714 0.069 Uiso 1 1 calc R . .
C14 C 0.3488(9) 0.4415(18) 0.4178(4) 0.0415(19) Uani 1 1 d . . .
H14A H 0.3785 0.5511 0.3765 0.062 Uiso 1 1 calc R . .
H14B H 0.4393 0.3672 0.4555 0.062 Uiso 1 1 calc R . .
H14C H 0.2946 0.5407 0.4514 0.062 Uiso 1 1 calc R . .

loop_
_atom_site_aniso_label
_atom_site_aniso_U_11
_atom_site_aniso_U_22
_atom_site_aniso_U_33
_atom_site_aniso_U_23
_atom_site_aniso_U_13
_atom_site_aniso_U_12
O1 0.036(3) 0.039(3) 0.030(2) 0.005(2) 0.011(2) 0.007(2)
O2 0.032(3) 0.055(3) 0.032(2) 0.007(2) 0.006(2) 0.004(2)
O3 0.046(3) 0.038(3) 0.038(3) 0.003(2) 0.014(2) -0.002(2)
O4 0.039(3) 0.033(3) 0.032(3) 0.005(2) 0.008(2) 0.001(2)
O5 0.043(3) 0.031(3) 0.035(2) 0.005(2) 0.015(2) 0.000(2)
O6 0.039(3) 0.029(3) 0.031(2) -0.001(2) 0.013(2) 0.001(2)
O7 0.035(3) 0.045(3) 0.034(2) 0.011(2) 0.013(2) 0.010(2)
C1 0.039(4) 0.033(4) 0.028(3) 0.004(3) 0.012(3) 0.006(3)
C2 0.036(4) 0.036(4) 0.029(3) -0.001(3) 0.014(3) 0.000(3)
C3 0.027(4) 0.042(4) 0.024(3) -0.004(3) 0.005(3) 0.000(3)
C4 0.040(4) 0.029(4) 0.028(3) 0.006(3) 0.008(3) 0.005(3)
C5 0.034(4) 0.032(4) 0.032(4) 0.001(3) 0.009(3) -0.007(3)
C6 0.034(4) 0.034(4) 0.029(3) 0.006(3) 0.004(3) -0.003(3)
C7 0.039(5) 0.088(7) 0.036(4) 0.004(5) 0.006(4) 0.000(5)
C8 0.032(4) 0.031(4) 0.028(3) 0.002(3) 0.008(3) 0.000(3)
C9 0.044(5) 0.039(4) 0.051(5) 0.008(4) 0.019(4) 0.008(4)
C10 0.073(6) 0.041(5) 0.032(4) 0.005(4) 0.010(4) 0.003(4)
C11 0.053(5) 0.040(5) 0.028(3) 0.000(3) 0.018(3) 0.013(4)
C12 0.029(4) 0.042(4) 0.034(4) 0.003(3) 0.016(3) 0.007(3)
C13 0.062(5) 0.044(5) 0.037(4) 0.002(4) 0.022(4) 0.006(4)
C14 0.053(5) 0.041(5) 0.028(4) -0.011(4) 0.007(3) -0.003(4)

loop_
_atom_type_symbol
_atom_type_description
_atom_type_scat_dispersion_real
_atom_type_scat_dispersion_imag
_atom_type_scat_source
C C 0.0033 0.0016 'International Tables Vol C Tables 4.2.6.8 and 6.1.1.4'
H H 0.0000 0.0000 'International Tables Vol C Tables 4.2.6.8 and 6.1.1.4'
O O 0.0106 0.0060 'International Tables Vol C Tables 4.2.6.8 and 6.1.1.4'

loop_
_geom_angle_atom_site_label_1
_geom_angle_atom_site_label_2
_geom_angle_atom_site_label_3
_geom_angle
_geom_angle_site_symmetry_1
_geom_angle_site_symmetry_3
_geom_angle_publ_flag
C1 O1 C6 118.1(5) . . ?
C1 O2 C7 114.0(6) . . ?
H3 O3 C2 107(6) . . ?
C3 O4 C8 107.2(5) . . ?
C8 O5 C4 110.1(5) . . ?
C12 O6 C5 113.8(5) . . ?
C12 O7 C11 113.5(5) . . ?
O2 C1 O1 107.2(5) . . ?
O2 C1 C2 107.8(5) . . ?
O1 C1 C2 109.4(5) . . ?
O3 C2 C1 113.8(5) . . ?
O3 C2 C3 109.8(6) . . ?
C1 C2 C3 110.6(6) . . ?
O4 C3 C4 103.1(5) . . ?
O4 C3 C2 107.4(5) . . ?
C4 C3 C2 118.7(6) . . ?
O5 C4 C5 114.1(5) . . ?
O5 C4 C3 100.8(5) . . ?
C5 C4 C3 114.7(6) . . ?
O6 C5 C4 106.3(6) . . ?
O6 C5 C6 106.9(5) . . ?
C4 C5 C6 113.3(5) . . ?
O1 C6 C5 115.3(5) . . ?
O1 C6 C11 103.6(6) . . ?
C5 C6 C11 110.2(5) . . ?
O5 C8 O4 105.4(5) . . ?
O5 C8 C9 109.4(6) . . ?
O4 C8 C9 110.2(5) . . ?
O5 C8 C10 110.9(6) . . ?
O4 C8 C10 106.6(5) . . ?
C9 C8 C10 113.9(6) . . ?
O7 C11 C6 111.3(6) . . ?
O7 C12 O6 109.3(5) . . ?
O7 C12 C14 113.7(6) . . ?
O6 C12 C14 111.5(5) . . ?
O7 C12 C13 104.4(5) . . ?
O6 C12 C13 105.6(6) . . ?
C14 C12 C13 111.9(6) . . ?

loop_
_geom_bond_atom_site_label_1
_geom_bond_atom_site_label_2
_geom_bond_distance
_geom_bond_site_symmetry_2
_geom_bond_publ_flag
O1 C1 1.419(8) . ?
O1 C6 1.422(8) . ?
O2 C1 1.388(8) . ?
O2 C7 1.420(8) . ?
O3 H3 1.0000(11) . ?
O3 C2 1.407(8) . ?
O4 C3 1.417(8) . ?
O4 C8 1.441(8) . ?
O5 C8 1.428(8) . ?
O5 C4 1.428(8) . ?
O6 C12 1.439(8) . ?
O6 C5 1.443(8) . ?
O7 C12 1.422(8) . ?
O7 C11 1.432(8) . ?
C1 C2 1.528(9) . ?
C2 C3 1.549(10) . ?
C3 C4 1.528(9) . ?
C4 C5 1.495(9) . ?
C5 C6 1.508(9) . ?
C6 C11 1.529(9) . ?
C8 C9 1.484(10) . ?
C8 C10 1.514(10) . ?
C12 C14 1.484(10) . ?
C12 C13 1.522(10) . ?

loop_
_cod_related_entry_id
_cod_related_entry_database
_cod_related_entry_code
1 ChemSpider 30658725
